data_2205444
loop_
_publ_author_name
'Bai, Suping'
'Yang, Li'

_publ_section_title
;
 17\b-Hydroxy-28-norolean-12-ene-3,16-dione
;
_journal_issue 4
_journal_name_full 'Acta Crystallographica Section E'
_journal_page_first o967
_journal_page_last o968
_journal_paper_doi 10.1107/S1600536805007051
_journal_volume 61
_journal_year 2005
_chemical_formula_iupac 'C29 H44 O3'
_chemical_formula_moiety 'C29 H44 O3'
_chemical_formula_sum 'C29 H44 O3'
_chemical_formula_weight 440.64
_chemical_name_systematic
;
17\b-hydroxy-28-norolean-12-ene-3,16-dione
;
_space_group_IT_number 19
_symmetry_cell_setting orthorhombic
_symmetry_space_group_name_Hall 'P 2ac 2ab'
_symmetry_space_group_name_H-M 'P 21 21 21'
_atom_sites_solution_hydrogens geom
_atom_sites_solution_primary direct
_atom_sites_solution_secondary difmap
_audit_creation_method SHELXL-97
_cell_angle_alpha 90.00
_cell_angle_beta 90.00
_cell_angle_gamma 90.00
_cell_formula_units_Z 4
_cell_length_a 7.2730(10)
_cell_length_b 11.298(2)
_cell_length_c 30.344(5)
_cell_measurement_reflns_used 28
_cell_measurement_temperature 286(2)
_cell_measurement_theta_max 11.74
_cell_measurement_theta_min 2.24
_cell_volume 2493.4(7)
_computing_cell_refinement XSCANS
_computing_data_collection 'XSCANS (Siemens, 1994)'
_computing_data_reduction 'SHELXTL (Sheldrick, 1997b)'
_computing_molecular_graphics 'ORTEP-3 (Farrugia, 1997)'
_computing_publication_material SHELXL97
_computing_structure_refinement 'SHELXL97 (Sheldrick, 1997a)'
_computing_structure_solution 'SHELXS97 (Sheldrick, 1990)'
_diffrn_ambient_temperature 286(2)
_diffrn_measured_fraction_theta_full 1.000
_diffrn_measured_fraction_theta_max 1.000
_diffrn_measurement_device_type 'Siemens P4'
_diffrn_measurement_method \w
_diffrn_radiation_monochromator graphite
_diffrn_radiation_source 'normal-focus sealed tube'
_diffrn_radiation_type MoK\a
_diffrn_radiation_wavelength 0.71073
_diffrn_reflns_av_R_equivalents 0.0176
_diffrn_reflns_av_sigmaI/netI 0.0629
_diffrn_reflns_limit_h_max 9
_diffrn_reflns_limit_h_min 0
_diffrn_reflns_limit_k_max 14
_diffrn_reflns_limit_k_min 0
_diffrn_reflns_limit_l_max 38
_diffrn_reflns_limit_l_min -1
_diffrn_reflns_number 3381
_diffrn_reflns_theta_full 26.99
_diffrn_reflns_theta_max 26.99
_diffrn_reflns_theta_min 1.34
_diffrn_standards_decay_% 2.82
_diffrn_standards_interval_count 97
_diffrn_standards_number 3
_exptl_absorpt_coefficient_mu 0.074
_exptl_absorpt_correction_type none
_exptl_crystal_colour colourless
_exptl_crystal_density_diffrn 1.174
_exptl_crystal_density_method 'not measured'
_exptl_crystal_description Block
_exptl_crystal_F_000 968
_exptl_crystal_size_max 0.56
_exptl_crystal_size_mid 0.38
_exptl_crystal_size_min 0.32
_refine_diff_density_max 0.129
_refine_diff_density_min -0.129
_refine_ls_extinction_coef 0.0099(7)
_refine_ls_extinction_expression Fc^*^=kFc[1+0.001xFc^2^\l^3^/sin(2\q)]^-1/4^
_refine_ls_extinction_method SHELXL97
_refine_ls_goodness_of_fit_ref 0.863
_refine_ls_hydrogen_treatment constr
_refine_ls_matrix_type full
_refine_ls_number_parameters 298
_refine_ls_number_reflns 3124
_refine_ls_number_restraints 0
_refine_ls_restrained_S_all 0.863
_refine_ls_R_factor_all 0.0804
_refine_ls_R_factor_gt 0.0419
_refine_ls_shift/su_max 0.000
_refine_ls_shift/su_mean 0.000
_refine_ls_structure_factor_coef Fsqd
_refine_ls_weighting_details 'calc w = 1/[\s^2^(Fo^2^)+(0.0406P)^2^] where P = (Fo^2^+2Fc^2^)/3'
_refine_ls_weighting_scheme calc
_refine_ls_wR_factor_gt 0.0796
_refine_ls_wR_factor_ref 0.0889
_reflns_number_gt 1830
_reflns_number_total 3124
_reflns_threshold_expression I>2\s(I)
_cod_data_source_file ci6536.cif
_cod_data_source_block I
_cod_database_code 2205444
_cod_database_fobs_code 2205444

loop_
_symmetry_equiv_pos_as_xyz
'x, y, z'
'-x+1/2, -y, z+1/2'
'-x, y+1/2, -z+1/2'
'x+1/2, -y+1/2, -z'

loop_
_atom_site_label
_atom_site_fract_x
_atom_site_fract_y
_atom_site_fract_z
_atom_site_U_iso_or_equiv
_atom_site_adp_type
_atom_site_calc_flag
_atom_site_refinement_flags
_atom_site_occupancy
_atom_site_type_symbol
O1 0.0484(4) 0.4588(3) 0.50699(8) 0.0959(9) Uani d . 1 O
O2 0.8916(3) 0.72975(15) 0.78110(6) 0.0551(6) Uani d . 1 O
O3 1.1171(3) 0.48800(18) 0.74851(7) 0.0564(6) Uani d . 1 O
H3O 1.1072 0.4178 0.7421 0.068 Uiso calc R 1 H
C1 0.3224(4) 0.3295(2) 0.59044(8) 0.0449(7) Uani d . 1 C
H1A 0.2371 0.3641 0.6114 0.054 Uiso calc R 1 H
H1B 0.3516 0.2503 0.6006 0.054 Uiso calc R 1 H
C2 0.2282(4) 0.3210(3) 0.54532(9) 0.0552(9) Uani d . 1 C
H2A 0.3045 0.2741 0.5258 0.066 Uiso calc R 1 H
H2B 0.1118 0.2801 0.5487 0.066 Uiso calc R 1 H
C3 0.1940(5) 0.4383(3) 0.52454(9) 0.0567(9) Uani d . 1 C
C4 0.3494(4) 0.5301(3) 0.52557(8) 0.0519(8) Uani d . 1 C
C5 0.4513(4) 0.5264(2) 0.57043(8) 0.0408(7) Uani d . 1 C
H5 0.3637 0.5605 0.5914 0.049 Uiso calc R 1 H
C6 0.6188(5) 0.6074(3) 0.57302(8) 0.0509(8) Uani d . 1 C
H6A 0.5911 0.6822 0.5588 0.061 Uiso calc R 1 H
H6B 0.7210 0.5712 0.5575 0.061 Uiso calc R 1 H
C7 0.6733(4) 0.6297(2) 0.62099(8) 0.0449(7) Uani d . 1 C
H7A 0.5762 0.6746 0.6352 0.054 Uiso calc R 1 H
H7B 0.7836 0.6780 0.6214 0.054 Uiso calc R 1 H
C8 0.7090(4) 0.5168(2) 0.64809(8) 0.0347(6) Uani d . 1 C
C9 0.5557(4) 0.4246(2) 0.63919(7) 0.0327(6) Uani d . 1 C
H9 0.4458 0.4584 0.6530 0.039 Uiso calc R 1 H
C10 0.4983(4) 0.4032(2) 0.58983(8) 0.0363(7) Uani d . 1 C
C11 0.5916(4) 0.3103(2) 0.66482(8) 0.0456(8) Uani d . 1 C
H11A 0.4757 0.2693 0.6690 0.055 Uiso calc R 1 H
H11B 0.6705 0.2596 0.6473 0.055 Uiso calc R 1 H
C12 0.6790(4) 0.3291(2) 0.70882(8) 0.0358(6) Uani d . 1 C
H12 0.6978 0.2624 0.7262 0.043 Uiso calc R 1 H
C13 0.7317(3) 0.4310(2) 0.72525(7) 0.0298(6) Uani d . 1 C
C14 0.7051(4) 0.5463(2) 0.69931(7) 0.0329(6) Uani d . 1 C
C15 0.8549(4) 0.6392(2) 0.71051(8) 0.0456(7) Uani d . 1 C
H15A 0.9648 0.6218 0.6936 0.055 Uiso calc R 1 H
H15B 0.8117 0.7170 0.7018 0.055 Uiso calc R 1 H
C16 0.9027(4) 0.6414(2) 0.75856(9) 0.0407(7) Uani d . 1 C
C17 0.9687(4) 0.5217(2) 0.77691(8) 0.0389(7) Uani d . 1 C
C18 0.8081(3) 0.4342(2) 0.77207(7) 0.0332(6) Uani d . 1 C
H18 0.8599 0.3554 0.7775 0.040 Uiso calc R 1 H
C19 0.6622(4) 0.4536(2) 0.80811(7) 0.0408(7) Uani d . 1 C
H19A 0.6034 0.5295 0.8031 0.049 Uiso calc R 1 H
H19B 0.5686 0.3929 0.8053 0.049 Uiso calc R 1 H
C20 0.7372(4) 0.4509(2) 0.85531(8) 0.0465(8) Uani d . 1 C
C21 0.8872(4) 0.5453(3) 0.85847(8) 0.0558(9) Uani d . 1 C
H21A 0.9418 0.5424 0.8876 0.067 Uiso calc R 1 H
H21B 0.8318 0.6228 0.8548 0.067 Uiso calc R 1 H
C22 1.0386(4) 0.5295(3) 0.82394(9) 0.0545(8) Uani d . 1 C
H22A 1.1233 0.5956 0.8261 0.065 Uiso calc R 1 H
H22B 1.1068 0.4579 0.8307 0.065 Uiso calc R 1 H
C23 0.2637(6) 0.6521(3) 0.51841(11) 0.0860(13) Uani d . 1 C
H23A 0.1913 0.6512 0.4920 0.103 Uiso calc R 1 H
H23B 0.3594 0.7102 0.5157 0.103 Uiso calc R 1 H
H23C 0.1867 0.6715 0.5431 0.103 Uiso calc R 1 H
C24 0.4730(5) 0.5035(3) 0.48512(9) 0.0744(11) Uani d . 1 C
H24A 0.5117 0.4223 0.4860 0.089 Uiso calc R 1 H
H24B 0.5790 0.5541 0.4858 0.089 Uiso calc R 1 H
H24C 0.4049 0.5178 0.4585 0.089 Uiso calc R 1 H
C25 0.6438(4) 0.3345(3) 0.56310(9) 0.0538(8) Uani d . 1 C
H25A 0.6998 0.2756 0.5815 0.065 Uiso calc R 1 H
H25B 0.7363 0.3885 0.5528 0.065 Uiso calc R 1 H
H25C 0.5859 0.2968 0.5384 0.065 Uiso calc R 1 H
C26 0.8992(4) 0.4675(3) 0.63552(9) 0.0483(8) Uani d . 1 C
H26A 0.9178 0.3927 0.6498 0.058 Uiso calc R 1 H
H26B 0.9928 0.5221 0.6447 0.058 Uiso calc R 1 H
H26C 0.9055 0.4571 0.6042 0.058 Uiso calc R 1 H
C27 0.5205(4) 0.6013(2) 0.71463(8) 0.0437(7) Uani d . 1 C
H27A 0.4247 0.5431 0.7124 0.052 Uiso calc R 1 H
H27B 0.4911 0.6679 0.6963 0.052 Uiso calc R 1 H
H27C 0.5315 0.6268 0.7447 0.052 Uiso calc R 1 H
C29 0.5814(5) 0.4786(3) 0.88727(9) 0.0667(10) Uani d . 1 C
H29A 0.6288 0.4811 0.9168 0.080 Uiso calc R 1 H
H29B 0.4890 0.4182 0.8852 0.080 Uiso calc R 1 H
H29C 0.5284 0.5539 0.8800 0.080 Uiso calc R 1 H
C30 0.8150(5) 0.3278(2) 0.86728(9) 0.0551(8) Uani d . 1 C
H30A 0.8533 0.3277 0.8975 0.066 Uiso calc R 1 H
H30B 0.9184 0.3104 0.8487 0.066 Uiso calc R 1 H
H30C 0.7215 0.2689 0.8630 0.066 Uiso calc R 1 H

loop_
_atom_site_aniso_label
_atom_site_aniso_U_11
_atom_site_aniso_U_22
_atom_site_aniso_U_33
_atom_site_aniso_U_12
_atom_site_aniso_U_13
_atom_site_aniso_U_23
O1 0.0726(17) 0.127(2) 0.0878(18) -0.0024(18) -0.0356(15) 0.0320(17)
O2 0.0761(15) 0.0328(11) 0.0563(12) -0.0098(11) -0.0030(13) -0.0044(10)
O3 0.0410(11) 0.0510(12) 0.0771(14) -0.0041(11) 0.0120(12) -0.0021(12)
C1 0.0524(19) 0.0429(17) 0.0395(15) -0.0044(16) -0.0008(15) -0.0001(14)
C2 0.059(2) 0.057(2) 0.0498(17) -0.0082(19) -0.0054(16) -0.0085(16)
C3 0.066(2) 0.072(2) 0.0323(15) 0.007(2) -0.0015(18) -0.0032(16)
C4 0.067(2) 0.0565(19) 0.0320(15) 0.0073(19) -0.0045(16) 0.0031(14)
C5 0.0482(18) 0.0423(16) 0.0319(14) 0.0039(15) 0.0034(14) 0.0016(12)
C6 0.068(2) 0.0457(17) 0.0389(16) -0.0050(18) 0.0067(16) 0.0114(13)
C7 0.0544(19) 0.0363(15) 0.0439(16) -0.0082(16) 0.0014(16) 0.0095(13)
C8 0.0369(15) 0.0303(14) 0.0367(14) 0.0003(13) 0.0053(13) 0.0030(11)
C9 0.0374(16) 0.0274(13) 0.0335(14) -0.0025(12) 0.0067(13) 0.0012(11)
C10 0.0422(17) 0.0339(14) 0.0328(14) 0.0041(14) 0.0062(14) -0.0025(12)
C11 0.061(2) 0.0319(15) 0.0441(16) -0.0062(16) -0.0072(16) 0.0021(13)
C12 0.0446(17) 0.0276(14) 0.0351(14) -0.0015(13) 0.0002(14) 0.0053(12)
C13 0.0271(14) 0.0295(14) 0.0327(13) -0.0008(12) 0.0039(12) 0.0017(11)
C14 0.0358(15) 0.0251(13) 0.0378(14) -0.0015(13) 0.0033(13) 0.0005(11)
C15 0.0569(19) 0.0341(15) 0.0458(16) -0.0106(15) -0.0019(16) 0.0073(13)
C16 0.0371(17) 0.0345(15) 0.0504(17) -0.0148(14) 0.0044(15) 0.0001(13)
C17 0.0339(15) 0.0373(15) 0.0455(16) -0.0070(14) -0.0001(14) -0.0018(13)
C18 0.0360(15) 0.0259(13) 0.0377(14) -0.0019(13) -0.0004(13) -0.0006(11)
C19 0.0458(17) 0.0361(15) 0.0406(14) -0.0027(15) -0.0004(14) -0.0013(12)
C20 0.065(2) 0.0379(16) 0.0363(15) -0.0041(17) 0.0029(15) -0.0025(13)
C21 0.082(2) 0.0472(18) 0.0386(16) -0.008(2) -0.0108(18) -0.0034(14)
C22 0.0549(19) 0.0479(18) 0.0606(19) -0.0142(17) -0.0166(17) 0.0015(16)
C23 0.126(4) 0.069(2) 0.063(2) 0.025(3) -0.037(2) 0.0049(18)
C24 0.089(3) 0.101(3) 0.0335(15) -0.008(2) 0.0067(19) 0.0091(17)
C25 0.059(2) 0.0559(19) 0.0469(17) 0.0107(18) 0.0059(16) -0.0070(15)
C26 0.0400(17) 0.061(2) 0.0440(16) -0.0001(17) 0.0048(14) -0.0013(15)
C27 0.0538(18) 0.0371(15) 0.0403(15) 0.0103(15) 0.0044(15) 0.0016(13)
C29 0.099(3) 0.057(2) 0.0438(17) -0.003(2) 0.013(2) -0.0026(15)
C30 0.075(2) 0.0459(17) 0.0441(16) -0.0065(18) -0.0074(18) 0.0103(14)

loop_
_atom_type_symbol
_atom_type_description
_atom_type_scat_dispersion_real
_atom_type_scat_dispersion_imag
_atom_type_scat_source
C C 0.0033 0.0000 'International Tables Vol C Tables 4.2.6.8 and 6.1.1.4'
H H 0.0000 0.0000 'International Tables Vol C Tables 4.2.6.8 and 6.1.1.4'
O O 0.0106 0.0000 'International Tables Vol C Tables 4.2.6.8 and 6.1.1.4'

loop_
_geom_angle_atom_site_label_1
_geom_angle_atom_site_label_2
_geom_angle_atom_site_label_3
_geom_angle
C17 O3 H3O 109.5
C10 C1 C2 113.4(2)
C10 C1 H1A 108.9
C2 C1 H1A 108.9
C10 C1 H1B 108.9
C2 C1 H1B 108.9
H1A C1 H1B 107.7
C3 C2 C1 113.4(2)
C3 C2 H2A 108.9
C1 C2 H2A 108.9
C3 C2 H2B 108.9
C1 C2 H2B 108.9
H2A C2 H2B 107.7
O1 C3 C2 120.3(3)
O1 C3 C4 121.7(3)
C2 C3 C4 118.0(3)
C23 C4 C3 107.8(3)
C23 C4 C5 110.1(2)
C3 C4 C5 110.6(2)
C23 C4 C24 107.3(2)
C3 C4 C24 106.3(2)
C5 C4 C24 114.4(3)
C6 C5 C10 110.1(2)
C6 C5 C4 114.3(2)
C10 C5 C4 117.6(2)
C6 C5 H5 104.5
C10 C5 H5 104.5
C4 C5 H5 104.5
C5 C6 C7 110.8(2)
C5 C6 H6A 109.5
C7 C6 H6A 109.5
C5 C6 H6B 109.5
C7 C6 H6B 109.5
H6A C6 H6B 108.1
C6 C7 C8 114.5(2)
C6 C7 H7A 108.6
C8 C7 H7A 108.6
C6 C7 H7B 108.6
C8 C7 H7B 108.6
H7A C7 H7B 107.6
C26 C8 C7 108.6(2)
C26 C8 C9 111.1(2)
C7 C8 C9 110.0(2)
C26 C8 C14 109.5(2)
C7 C8 C14 110.18(19)
C9 C8 C14 107.36(19)
C11 C9 C8 110.9(2)
C11 C9 C10 113.5(2)
C8 C9 C10 117.4(2)
C11 C9 H9 104.5
C8 C9 H9 104.5
C10 C9 H9 104.5
C1 C10 C25 107.9(2)
C1 C10 C5 108.0(2)
C25 C10 C5 113.8(2)
C1 C10 C9 107.1(2)
C25 C10 C9 113.3(2)
C5 C10 C9 106.38(19)
C12 C11 C9 114.0(2)
C12 C11 H11A 108.8
C9 C11 H11A 108.8
C12 C11 H11B 108.8
C9 C11 H11B 108.8
H11A C11 H11B 107.6
C13 C12 C11 126.1(2)
C13 C12 H12 117.0
C11 C12 H12 117.0
C12 C13 C18 118.7(2)
C12 C13 C14 120.9(2)
C18 C13 C14 120.3(2)
C13 C14 C27 107.2(2)
C13 C14 C15 111.9(2)
C27 C14 C15 105.76(19)
C13 C14 C8 108.72(18)
C27 C14 C8 113.1(2)
C15 C14 C8 110.09(19)
C16 C15 C14 112.8(2)
C16 C15 H15A 109.0
C14 C15 H15A 109.0
C16 C15 H15B 109.0
C14 C15 H15B 109.0
H15A C15 H15B 107.8
O2 C16 C15 123.1(3)
O2 C16 C17 122.7(2)
C15 C16 C17 114.2(2)
O3 C17 C22 109.2(2)
O3 C17 C18 110.12(19)
C22 C17 C18 112.4(2)
O3 C17 C16 104.5(2)
C22 C17 C16 113.2(2)
C18 C17 C16 107.1(2)
C13 C18 C17 112.3(2)
C13 C18 C19 114.5(2)
C17 C18 C19 111.4(2)
C13 C18 H18 106.0
C17 C18 H18 106.0
C19 C18 H18 106.0
C20 C19 C18 114.5(2)
C20 C19 H19A 108.6
C18 C19 H19A 108.6
C20 C19 H19B 108.6
C18 C19 H19B 108.6
H19A C19 H19B 107.6
C29 C20 C21 110.3(2)
C29 C20 C19 109.0(2)
C21 C20 C19 107.4(2)
C29 C20 C30 107.9(2)
C21 C20 C30 110.6(2)
C19 C20 C30 111.6(2)
C20 C21 C22 112.9(2)
C20 C21 H21A 109.0
C22 C21 H21A 109.0
C20 C21 H21B 109.0
C22 C21 H21B 109.0
H21A C21 H21B 107.8
C17 C22 C21 114.2(2)
C17 C22 H22A 108.7
C21 C22 H22A 108.7
C17 C22 H22B 108.7
C21 C22 H22B 108.7
H22A C22 H22B 107.6
C4 C23 H23A 109.5
C4 C23 H23B 109.5
H23A C23 H23B 109.5
C4 C23 H23C 109.5
H23A C23 H23C 109.5
H23B C23 H23C 109.5
C4 C24 H24A 109.5
C4 C24 H24B 109.5
H24A C24 H24B 109.5
C4 C24 H24C 109.5
H24A C24 H24C 109.5
H24B C24 H24C 109.5
C10 C25 H25A 109.5
C10 C25 H25B 109.5
H25A C25 H25B 109.5
C10 C25 H25C 109.5
H25A C25 H25C 109.5
H25B C25 H25C 109.5
C8 C26 H26A 109.5
C8 C26 H26B 109.5
H26A C26 H26B 109.5
C8 C26 H26C 109.5
H26A C26 H26C 109.5
H26B C26 H26C 109.5
C14 C27 H27A 109.5
C14 C27 H27B 109.5
H27A C27 H27B 109.5
C14 C27 H27C 109.5
H27A C27 H27C 109.5
H27B C27 H27C 109.5
C20 C29 H29A 109.5
C20 C29 H29B 109.5
H29A C29 H29B 109.5
C20 C29 H29C 109.5
H29A C29 H29C 109.5
H29B C29 H29C 109.5
C20 C30 H30A 109.5
C20 C30 H30B 109.5
H30A C30 H30B 109.5
C20 C30 H30C 109.5
H30A C30 H30C 109.5
H30B C30 H30C 109.5

loop_
_geom_bond_atom_site_label_1
_geom_bond_atom_site_label_2
_geom_bond_distance
O1 C3 1.208(4)
O2 C16 1.213(3)
O3 C17 1.432(3)
O3 H3O 0.82
C1 C10 1.527(4)
C1 C2 1.534(4)
C1 H1A 0.97
C1 H1B 0.97
C2 C3 1.488(4)
C2 H2A 0.97
C2 H2B 0.97
C3 C4 1.534(4)
C4 C23 1.528(4)
C4 C5 1.551(4)
C4 C24 1.551(4)
C5 C6 1.526(4)
C5 C10 1.550(3)
C5 H5 0.98
C6 C7 1.529(3)
C6 H6A 0.97
C6 H6B 0.97
C7 C8 1.540(3)
C7 H7A 0.97
C7 H7B 0.97
C8 C26 1.539(3)
C8 C9 1.549(3)
C8 C14 1.590(3)
C9 C11 1.530(3)
C9 C10 1.573(3)
C9 H9 0.98
C10 C25 1.543(3)
C11 C12 1.494(3)
C11 H11A 0.97
C11 H11B 0.97
C12 C13 1.312(3)
C12 H12 0.93
C13 C18 1.526(3)
C13 C14 1.534(3)
C14 C27 1.550(3)
C14 C15 1.551(3)
C15 C16 1.499(3)
C15 H15A 0.97
C15 H15B 0.97
C16 C17 1.539(4)
C17 C22 1.518(4)
C17 C18 1.538(3)
C18 C19 1.540(3)
C18 H18 0.98
C19 C20 1.533(3)
C19 H19A 0.97
C19 H19B 0.97
C20 C29 1.524(4)
C20 C21 1.528(4)
C20 C30 1.545(4)
C21 C22 1.531(4)
C21 H21A 0.97
C21 H21B 0.97
C22 H22A 0.97
C22 H22B 0.97
C23 H23A 0.96
C23 H23B 0.96
C23 H23C 0.96
C24 H24A 0.96
C24 H24B 0.96
C24 H24C 0.96
C25 H25A 0.96
C25 H25B 0.96
C25 H25C 0.96
C26 H26A 0.96
C26 H26B 0.96
C26 H26C 0.96
C27 H27A 0.96
C27 H27B 0.96
C27 H27C 0.96
C29 H29A 0.96
C29 H29B 0.96
C29 H29C 0.96
C30 H30A 0.96
C30 H30B 0.96
C30 H30C 0.96

loop_
_geom_hbond_atom_site_label_D
_geom_hbond_atom_site_label_H
_geom_hbond_atom_site_label_A
_geom_hbond_site_symmetry_A
_geom_hbond_distance_DH
_geom_hbond_distance_HA
_geom_hbond_distance_DA
_geom_hbond_angle_DHA
O3 H3O O2 3_746 0.82 2.24 3.054(3) 173

loop_
_geom_torsion_atom_site_label_1
_geom_torsion_atom_site_label_2
_geom_torsion_atom_site_label_3
_geom_torsion_atom_site_label_4
_geom_torsion
C10 C1 C2 C3 -52.8(4)
C1 C2 C3 O1 -136.3(3)
C1 C2 C3 C4 44.7(4)
O1 C3 C4 C23 21.4(4)
C2 C3 C4 C23 -159.6(3)
O1 C3 C4 C5 141.8(3)
C2 C3 C4 C5 -39.1(3)
O1 C3 C4 C24 -93.5(4)
C2 C3 C4 C24 85.6(3)
C23 C4 C5 C6 -65.9(3)
C3 C4 C5 C6 175.0(2)
C24 C4 C5 C6 55.0(3)
C23 C4 C5 C10 162.8(3)
C3 C4 C5 C10 43.7(3)
C24 C4 C5 C10 -76.3(3)
C10 C5 C6 C7 -63.5(3)
C4 C5 C6 C7 161.7(2)
C5 C6 C7 C8 55.5(3)
C6 C7 C8 C26 76.9(3)
C6 C7 C8 C9 -44.9(3)
C6 C7 C8 C14 -163.1(2)
C26 C8 C9 C11 58.1(3)
C7 C8 C9 C11 178.4(2)
C14 C8 C9 C11 -61.7(3)
C26 C8 C9 C10 -74.7(3)
C7 C8 C9 C10 45.7(3)
C14 C8 C9 C10 165.6(2)
C2 C1 C10 C25 -68.8(3)
C2 C1 C10 C5 54.7(3)
C2 C1 C10 C9 168.9(2)
C6 C5 C10 C1 174.8(2)
C4 C5 C10 C1 -52.0(3)
C6 C5 C10 C25 -65.4(3)
C4 C5 C10 C25 67.8(3)
C6 C5 C10 C9 60.1(3)
C4 C5 C10 C9 -166.8(2)
C11 C9 C10 C1 59.7(3)
C8 C9 C10 C1 -168.7(2)
C11 C9 C10 C25 -59.1(3)
C8 C9 C10 C25 72.4(3)
C11 C9 C10 C5 175.1(2)
C8 C9 C10 C5 -53.4(3)
C8 C9 C11 C12 34.6(3)
C10 C9 C11 C12 169.3(2)
C9 C11 C12 C13 -3.1(4)
C11 C12 C13 C18 176.3(3)
C11 C12 C13 C14 0.5(4)
C12 C13 C14 C27 94.2(3)
C18 C13 C14 C27 -81.5(3)
C12 C13 C14 C15 -150.2(2)
C18 C13 C14 C15 34.1(3)
C12 C13 C14 C8 -28.4(3)
C18 C13 C14 C8 155.9(2)
C26 C8 C14 C13 -63.3(3)
C7 C8 C14 C13 177.3(2)
C9 C8 C14 C13 57.5(2)
C26 C8 C14 C27 177.7(2)
C7 C8 C14 C27 58.3(3)
C9 C8 C14 C27 -61.5(3)
C26 C8 C14 C15 59.6(3)
C7 C8 C14 C15 -59.8(3)
C9 C8 C14 C15 -179.57(19)
C13 C14 C15 C16 -39.6(3)
C27 C14 C15 C16 76.8(3)
C8 C14 C15 C16 -160.6(2)
C14 C15 C16 O2 -123.2(3)
C14 C15 C16 C17 57.3(3)
O2 C16 C17 O3 -125.4(3)
C15 C16 C17 O3 54.1(3)
O2 C16 C17 C22 -6.7(4)
C15 C16 C17 C22 172.8(2)
O2 C16 C17 C18 117.8(3)
C15 C16 C17 C18 -62.7(3)
C12 C13 C18 C17 142.1(2)
C14 C13 C18 C17 -42.1(3)
C12 C13 C18 C19 -89.6(3)
C14 C13 C18 C19 86.2(3)
O3 C17 C18 C13 -60.8(3)
C22 C17 C18 C13 177.1(2)
C16 C17 C18 C13 52.2(3)
O3 C17 C18 C19 169.3(2)
C22 C17 C18 C19 47.3(3)
C16 C17 C18 C19 -77.6(3)
C13 C18 C19 C20 177.2(2)
C17 C18 C19 C20 -54.0(3)
C18 C19 C20 C29 176.6(2)
C18 C19 C20 C21 57.1(3)
C18 C19 C20 C30 -64.3(3)
C29 C20 C21 C22 -174.3(2)
C19 C20 C21 C22 -55.5(3)
C30 C20 C21 C22 66.4(3)
O3 C17 C22 C21 -170.7(2)
C18 C17 C22 C21 -48.2(3)
C16 C17 C22 C21 73.3(3)
C20 C21 C22 C17 53.7(3)

loop_
_cod_related_entry_id
_cod_related_entry_database
_cod_related_entry_code
1 ChemSpider 21173531
